data_7240765
loop_
_publ_author_name
'Kharitonov, Alexandr'
'Trofimova, Olesya Yur'evna'
'Meshcheryakova, Irina N.'
'Fukin, Georgii K.'
'Khrizanforov, Mikhail'
'Budnikova, Yulia H.'
'Bogomyakov, Artem Stepanovich'
'Aysin, Rinat R.'
'Kovalenko, Konstantin A.'
'Piskunov, Alexandr Vladimirovich'

_publ_section_title
;
 2D-Metal-organic coordination polymers of lanthanides (La(III), Pr(III)
 and Nd(III)) with redox-active dioxolene bridging ligand
;
_journal_name_full CrystEngComm
_journal_paper_doi 10.1039/D0CE00767F
_journal_year 2020
_chemical_formula_sum 'C29 H45 La N2 O8'
_chemical_formula_weight 688.58
_space_group_crystal_system triclinic
_space_group_IT_number 2
_space_group_name_Hall '-P 1'
_space_group_name_H-M_alt 'P -1'
_atom_sites_solution_hydrogens geom
_atom_sites_solution_primary dual
_atom_sites_solution_secondary difmap
_audit_creation_method SHELXL-2016/6
_audit_update_record
;
2020-05-22 deposited with the CCDC.	2020-06-22 downloaded from the CCDC.
;
_cell_angle_alpha 81.940(2)
_cell_angle_beta 69.924(3)
_cell_angle_gamma 84.811(2)
_cell_formula_units_Z 2
_cell_length_a 10.8245(4)
_cell_length_b 12.1894(3)
_cell_length_c 13.0365(4)
_cell_measurement_reflns_used 11251
_cell_measurement_temperature 100(2)
_cell_measurement_theta_max 31.9680
_cell_measurement_theta_min 3.3370
_cell_volume 1597.96(9)
_computing_cell_refinement 'CrysAlis Pro'
_computing_data_collection 'CrysAlis Pro'
_computing_data_reduction 'CrysAlis Pro'
_computing_structure_refinement 'SHELXL-2016/6 (Sheldrick, 2016)'
_computing_structure_solution 'SHELXT 2014/5 (Sheldrick, 2014)'
_diffrn_ambient_temperature 100(2)
_diffrn_measured_fraction_theta_full 0.995
_diffrn_measured_fraction_theta_max 0.996
_diffrn_measurement_device_type 'Xcalibur EOS (CCD)'
_diffrn_measurement_method '\w scans'
_diffrn_radiation_type MoK\a
_diffrn_radiation_wavelength 0.71073
_diffrn_reflns_av_R_equivalents 0.0392
_diffrn_reflns_av_unetI/netI 0.0366
_diffrn_reflns_Laue_measured_fraction_full 0.995
_diffrn_reflns_Laue_measured_fraction_max 0.996
_diffrn_reflns_limit_h_max 14
_diffrn_reflns_limit_h_min -14
_diffrn_reflns_limit_k_max 16
_diffrn_reflns_limit_k_min -16
_diffrn_reflns_limit_l_max 17
_diffrn_reflns_limit_l_min -17
_diffrn_reflns_number 27093
_diffrn_reflns_point_group_measured_fraction_full 0.995
_diffrn_reflns_point_group_measured_fraction_max 0.996
_diffrn_reflns_theta_full 25.242
_diffrn_reflns_theta_max 27.997
_diffrn_reflns_theta_min 3.014
_diffrn_source 'fine focus sealed tube'
_exptl_absorpt_coefficient_mu 1.384
_exptl_absorpt_correction_T_max 0.848
_exptl_absorpt_correction_T_min 0.612
_exptl_absorpt_correction_type analytical
_exptl_absorpt_process_details
;
CrysAlisPro 1.171.38.46 (Rigaku Oxford Diffraction, 2015)
Analytical numeric absorption correction using a multifaceted crystal
			model based on expressions derived by R.C. Clark & J.S. Reid.
(Clark, R. C. & Reid, J. S. (1995). Acta Cryst. A51, 887-897)
Empirical absorption correction using spherical harmonics,
 implemented in SCALE3 ABSPACK scaling algorithm.
;
_exptl_crystal_colour red
_exptl_crystal_density_diffrn 1.431
_exptl_crystal_description plate
_exptl_crystal_F_000 708
_exptl_crystal_size_max 0.328
_exptl_crystal_size_mid 0.263
_exptl_crystal_size_min 0.102
_refine_diff_density_max 0.894
_refine_diff_density_min -1.096
_refine_diff_density_rms 0.084
_refine_ls_extinction_method none
_refine_ls_goodness_of_fit_ref 1.038
_refine_ls_hydrogen_treatment constr
_refine_ls_matrix_type full
_refine_ls_number_parameters 481
_refine_ls_number_reflns 7681
_refine_ls_number_restraints 182
_refine_ls_restrained_S_all 1.052
_refine_ls_R_factor_all 0.0329
_refine_ls_R_factor_gt 0.0262
_refine_ls_shift/su_max 0.001
_refine_ls_shift/su_mean 0.000
_refine_ls_structure_factor_coef Fsqd
_refine_ls_weighting_details 'w=1/[\s^2^(Fo^2^)+(0.0347P)^2^] where P=(Fo^2^+2Fc^2^)/3'
_refine_ls_weighting_scheme calc
_refine_ls_wR_factor_gt 0.0601
_refine_ls_wR_factor_ref 0.0623
_reflns_Friedel_coverage 0.000
_reflns_number_gt 6872
_reflns_number_total 7681
_reflns_threshold_expression 'I > 2\s(I)'
_cod_data_source_file d0ce00767f3.cif
_cod_data_source_block laquin
_cod_database_code 7240765
_shelx_shelxl_version_number 2016/6
_shelx_space_group_comment
;
The symmetry employed for this shelxl refinement is uniquely defined
by the following loop, which should always be used as a source of
symmetry information in preference to the above space-group names.
They are only intended as comments.
;
_shelx_estimated_absorpt_t_min 0.660
_shelx_estimated_absorpt_t_max 0.872

loop_
_space_group_symop_operation_xyz
'x, y, z'
'-x, -y, -z'

loop_
_atom_site_label
_atom_site_type_symbol
_atom_site_fract_x
_atom_site_fract_y
_atom_site_fract_z
_atom_site_U_iso_or_equiv
_atom_site_adp_type
_atom_site_occupancy
_atom_site_site_symmetry_order
_atom_site_calc_flag
_atom_site_refinement_flags_posn
_atom_site_refinement_flags_adp
_atom_site_refinement_flags_occupancy
_atom_site_disorder_assembly
_atom_site_disorder_group
La1 La 0.64606(2) 0.71461(2) 0.18332(2) 0.01453(4) Uani 1 1 d . . . . .
O1 O 0.46337(15) 0.84429(13) 0.17188(12) 0.0223(3) Uani 1 1 d . . . . .
O2 O 0.30126(15) 1.11129(12) -0.04929(12) 0.0208(3) Uani 1 1 d . . . . .
O3 O 0.52655(16) 0.54883(13) 0.18441(12) 0.0228(3) Uani 1 1 d . . . . .
O4 O 0.36004(16) 0.33331(13) -0.00471(12) 0.0248(4) Uani 1 1 d . . . . .
O5 O 0.48264(16) 0.68473(12) 0.36931(12) 0.0230(3) Uani 1 1 d . . . . .
O6 O 0.30050(14) 0.43043(12) 0.67891(12) 0.0199(3) Uani 1 1 d . . . . .
O7 O 0.7331(2) 0.83795(14) 0.27676(14) 0.0355(4) Uani 1 1 d D . . . .
O8 O 0.88205(15) 0.66426(14) 0.09055(13) 0.0265(4) Uani 1 1 d D . . . .
N1 N 0.7986(5) 0.8726(4) 0.4095(3) 0.0455(13) Uani 0.583(6) 1 d D U P A 1
N1* N 0.7076(7) 0.9430(5) 0.4121(5) 0.055(2) Uani 0.417(6) 1 d D U P A 2
N2 N 1.0916(3) 0.6245(2) 0.0000(3) 0.0252(8) Uani 0.627(4) 1 d D U P B 1
N2* N 1.0666(5) 0.6740(4) -0.0532(4) 0.0241(13) Uani 0.373(4) 1 d D U P B 2
C1 C 0.4700(2) 0.91435(16) 0.08843(16) 0.0162(4) Uani 1 1 d . . . . .
C2 C 0.3626(2) 0.95596(16) 0.05713(16) 0.0158(4) Uani 1 1 d . . . . .
C3 C 0.3879(2) 1.04885(17) -0.02373(16) 0.0164(4) Uani 1 1 d . . . . .
C4 C 0.2238(2) 0.91243(18) 0.11760(18) 0.0213(5) Uani 1 1 d . . . . .
C5 C 0.1350(2) 0.9348(2) 0.0466(2) 0.0321(6) Uani 1 1 d . . . . .
H5A H 0.118629 1.014997 0.032538 0.048 Uiso 1 1 calc R U . . .
H5B H 0.051138 0.899413 0.085267 0.048 Uiso 1 1 calc R U . . .
H5C H 0.178443 0.904446 -0.023433 0.048 Uiso 1 1 calc R U . . .
C6 C 0.1621(3) 0.9649(3) 0.2241(2) 0.0410(7) Uani 1 1 d . . . . .
H6A H 0.157664 1.045802 0.207409 0.061 Uiso 1 1 calc R U . . .
H6B H 0.215927 0.944130 0.271468 0.061 Uiso 1 1 calc R U . . .
H6C H 0.073110 0.938579 0.262053 0.061 Uiso 1 1 calc R U . . .
C7 C 0.2313(3) 0.7852(2) 0.1435(2) 0.0328(6) Uani 1 1 d . . . . .
H7A H 0.277910 0.764732 0.196423 0.049 Uiso 1 1 calc R U . . .
H7B H 0.278717 0.751973 0.075677 0.049 Uiso 1 1 calc R U . . .
H7C H 0.142021 0.757882 0.174920 0.049 Uiso 1 1 calc R U . . .
C8 C 0.5117(2) 0.51518(18) 0.10227(16) 0.0179(4) Uani 1 1 d . . . . .
C9 C 0.4504(2) 0.41801(17) 0.10401(16) 0.0175(4) Uani 1 1 d . . . . .
C10 C 0.3972(2) 0.33189(18) 0.20628(17) 0.0189(4) Uani 1 1 d . . . . .
C11 C 0.2471(2) 0.3398(2) 0.24818(19) 0.0278(5) Uani 1 1 d . . . . .
H11A H 0.216470 0.413587 0.271031 0.042 Uiso 1 1 calc R U . . .
H11B H 0.213829 0.283295 0.311065 0.042 Uiso 1 1 calc R U . . .
H11C H 0.214549 0.327702 0.189380 0.042 Uiso 1 1 calc R U . . .
C12 C 0.4448(2) 0.34593(18) 0.30180(17) 0.0214(5) Uani 1 1 d . . . . .
H12A H 0.405422 0.414842 0.332577 0.032 Uiso 1 1 calc R U . . .
H12B H 0.540918 0.348995 0.274778 0.032 Uiso 1 1 calc R U . . .
H12C H 0.418277 0.282915 0.358977 0.032 Uiso 1 1 calc R U . . .
C13 C 0.4452(3) 0.21413(19) 0.17390(19) 0.0281(5) Uani 1 1 d . . . . .
H13A H 0.411049 0.159236 0.238106 0.042 Uiso 1 1 calc R U . . .
H13B H 0.541711 0.208581 0.147753 0.042 Uiso 1 1 calc R U . . .
H13C H 0.413398 0.199963 0.115315 0.042 Uiso 1 1 calc R U . . .
C14 C 0.4290(2) 0.40632(17) 0.00583(17) 0.0180(4) Uani 1 1 d . . . . .
C15 C 0.4786(2) 0.59587(17) 0.43336(16) 0.0160(4) Uani 1 1 d . . . . .
C16 C 0.3652(2) 0.55874(16) 0.51706(17) 0.0164(4) Uani 1 1 d . . . . .
C17 C 0.2309(2) 0.61923(18) 0.52935(17) 0.0250(5) Uani 1 1 d D . . . .
C18 C 0.2010(5) 0.6176(6) 0.4233(3) 0.0489(15) Uani 0.671(5) 1 d D U P C 1
H18A H 0.272790 0.650716 0.360822 0.073 Uiso 0.671(5) 1 calc R U P C 1
H18B H 0.118421 0.660325 0.427945 0.073 Uiso 0.671(5) 1 calc R U P C 1
H18C H 0.192468 0.540878 0.413148 0.073 Uiso 0.671(5) 1 calc R U P C 1
C19 C 0.2370(4) 0.7399(3) 0.5509(4) 0.0470(14) Uani 0.671(5) 1 d D U P C 1
H19A H 0.305403 0.777727 0.488822 0.071 Uiso 0.671(5) 1 calc R U P C 1
H19B H 0.257929 0.739391 0.618373 0.071 Uiso 0.671(5) 1 calc R U P C 1
H19C H 0.151662 0.779100 0.559033 0.071 Uiso 0.671(5) 1 calc R U P C 1
C20 C 0.1142(3) 0.5717(3) 0.6240(3) 0.0283(10) Uani 0.671(5) 1 d D U P C 1
H20A H 0.128356 0.574988 0.693825 0.042 Uiso 0.671(5) 1 calc R U P C 1
H20B H 0.105518 0.494371 0.615714 0.042 Uiso 0.671(5) 1 calc R U P C 1
H20C H 0.033659 0.615086 0.623435 0.042 Uiso 0.671(5) 1 calc R U P C 1
C18* C 0.2189(12) 0.6807(11) 0.4225(6) 0.0489(15) Uani 0.329(5) 1 d D U P C 2
H18D H 0.276079 0.743891 0.398475 0.073 Uiso 0.329(5) 1 calc R U P C 2
H18E H 0.127342 0.707430 0.434749 0.073 Uiso 0.329(5) 1 calc R U P C 2
H18F H 0.245409 0.630224 0.365597 0.073 Uiso 0.329(5) 1 calc R U P C 2
C19* C 0.1899(11) 0.6854(8) 0.6267(7) 0.055(3) Uani 0.329(5) 1 d D U P C 2
H19D H 0.254379 0.741646 0.614318 0.082 Uiso 0.329(5) 1 calc R U P C 2
H19E H 0.185821 0.635590 0.693512 0.082 Uiso 0.329(5) 1 calc R U P C 2
H19F H 0.103100 0.721900 0.635119 0.082 Uiso 0.329(5) 1 calc R U P C 2
C20* C 0.1283(8) 0.5296(6) 0.5557(9) 0.046(3) Uani 0.329(5) 1 d D U P C 2
H20D H 0.154029 0.482181 0.496290 0.069 Uiso 0.329(5) 1 calc R U P C 2
H20E H 0.041602 0.565621 0.562463 0.069 Uiso 0.329(5) 1 calc R U P C 2
H20F H 0.124297 0.484397 0.625022 0.069 Uiso 0.329(5) 1 calc R U P C 2
C21 C 0.3857(2) 0.46790(17) 0.58981(16) 0.0152(4) Uani 1 1 d . . . . .
C22 C 0.7438(6) 0.9046(4) 0.3347(4) 0.0420(15) Uani 0.583(6) 1 d D U P A 1
C23 C 0.6965(9) 1.0247(4) 0.3189(7) 0.072(2) Uani 0.583(6) 1 d D U P A 1
H23A H 0.625844 1.029337 0.287232 0.109 Uiso 0.583(6) 1 calc R U P A 1
H23B H 0.769847 1.068345 0.269078 0.109 Uiso 0.583(6) 1 calc R U P A 1
H23C H 0.663209 1.054085 0.390106 0.109 Uiso 0.583(6) 1 calc R U P A 1
C24 C 0.8505(14) 0.7579(7) 0.4172(13) 0.068(2) Uani 0.583(6) 1 d D U P A 1
H24A H 0.783807 0.707752 0.418744 0.102 Uiso 0.583(6) 1 calc R U P A 1
H24B H 0.872862 0.740662 0.484572 0.102 Uiso 0.583(6) 1 calc R U P A 1
H24C H 0.929591 0.748280 0.353238 0.102 Uiso 0.583(6) 1 calc R U P A 1
C25 C 0.8170(9) 0.9458(7) 0.4831(6) 0.0702(19) Uani 0.583(6) 1 d D U P A 1
H25A H 0.770130 0.917476 0.559633 0.105 Uiso 0.583(6) 1 calc R U P A 1
H25B H 0.782160 1.020771 0.466801 0.105 Uiso 0.583(6) 1 calc R U P A 1
H25C H 0.911088 0.948017 0.471832 0.105 Uiso 0.583(6) 1 calc R U P A 1
C22* C 0.7553(7) 0.8543(5) 0.3611(4) 0.0296(16) Uani 0.417(6) 1 d D U P A 2
C23* C 0.8401(10) 0.7728(8) 0.4107(11) 0.036(2) Uani 0.417(6) 1 d D U P A 2
H23D H 0.882194 0.717139 0.360417 0.054 Uiso 0.417(6) 1 calc R U P A 2
H23E H 0.784896 0.735962 0.481224 0.054 Uiso 0.417(6) 1 calc R U P A 2
H23F H 0.907959 0.812700 0.422260 0.054 Uiso 0.417(6) 1 calc R U P A 2
C24* C 0.6172(10) 1.0185(8) 0.3710(9) 0.068(2) Uani 0.417(6) 1 d D U P A 2
H24D H 0.562812 0.975500 0.346206 0.102 Uiso 0.417(6) 1 calc R U P A 2
H24E H 0.667984 1.070028 0.309371 0.102 Uiso 0.417(6) 1 calc R U P A 2
H24F H 0.560408 1.060429 0.430084 0.102 Uiso 0.417(6) 1 calc R U P A 2
C25* C 0.7337(13) 0.9696(11) 0.5088(7) 0.0702(19) Uani 0.417(6) 1 d D U P A 2
H25D H 0.761743 0.901712 0.546481 0.105 Uiso 0.417(6) 1 calc R U P A 2
H25E H 0.653321 1.001923 0.559063 0.105 Uiso 0.417(6) 1 calc R U P A 2
H25F H 0.803440 1.022881 0.485596 0.105 Uiso 0.417(6) 1 calc R U P A 2
C26 C 0.9801(3) 0.6803(3) 0.0059(3) 0.0212(7) Uani 0.627(4) 1 d D U P B 1
C27 C 0.9714(9) 0.7589(9) -0.0925(6) 0.0291(19) Uani 0.627(4) 1 d D U P B 1
H27A H 0.879033 0.781215 -0.081922 0.044 Uiso 0.627(4) 1 calc R U P B 1
H27B H 1.008686 0.721571 -0.159065 0.044 Uiso 0.627(4) 1 calc R U P B 1
H27C H 1.021007 0.824685 -0.100063 0.044 Uiso 0.627(4) 1 calc R U P B 1
C28 C 1.1039(6) 0.5453(6) 0.0915(6) 0.0228(14) Uani 0.627(4) 1 d D U P B 1
H28A H 1.022082 0.547839 0.154377 0.034 Uiso 0.627(4) 1 calc R U P B 1
H28B H 1.177220 0.564600 0.112427 0.034 Uiso 0.627(4) 1 calc R U P B 1
H28C H 1.120521 0.470414 0.069100 0.034 Uiso 0.627(4) 1 calc R U P B 1
C29 C 1.2114(7) 0.6300(9) -0.0960(8) 0.0280(19) Uani 0.627(4) 1 d D U P B 1
H29A H 1.202681 0.692887 -0.149188 0.042 Uiso 0.627(4) 1 calc R U P B 1
H29B H 1.225284 0.561103 -0.130010 0.042 Uiso 0.627(4) 1 calc R U P B 1
H29C H 1.286768 0.639706 -0.073237 0.042 Uiso 0.627(4) 1 calc R U P B 1
C26* C 0.9984(4) 0.6306(5) 0.0466(4) 0.0212(7) Uani 0.373(4) 1 d D U P B 2
C27* C 1.0638(10) 0.5451(12) 0.1099(10) 0.028(3) Uani 0.373(4) 1 d D U P B 2
H27D H 0.996603 0.499312 0.165194 0.041 Uiso 0.373(4) 1 calc R U P B 2
H27E H 1.110388 0.582763 0.146368 0.041 Uiso 0.373(4) 1 calc R U P B 2
H27F H 1.126550 0.497824 0.058996 0.041 Uiso 0.373(4) 1 calc R U P B 2
C28* C 1.0024(15) 0.7552(15) -0.1147(11) 0.025(3) Uani 0.373(4) 1 d D U P B 2
H28D H 0.917438 0.780810 -0.064744 0.037 Uiso 0.373(4) 1 calc R U P B 2
H28E H 0.988196 0.720756 -0.173020 0.037 Uiso 0.373(4) 1 calc R U P B 2
H28F H 1.058479 0.818507 -0.147351 0.037 Uiso 0.373(4) 1 calc R U P B 2
C29* C 1.2058(9) 0.6518(16) -0.1131(15) 0.030(4) Uani 0.373(4) 1 d D U P B 2
H29D H 1.251469 0.624113 -0.060839 0.046 Uiso 0.373(4) 1 calc R U P B 2
H29E H 1.244712 0.720474 -0.155962 0.046 Uiso 0.373(4) 1 calc R U P B 2
H29F H 1.214609 0.596080 -0.162855 0.046 Uiso 0.373(4) 1 calc R U P B 2

loop_
_atom_site_aniso_label
_atom_site_aniso_U_11
_atom_site_aniso_U_22
_atom_site_aniso_U_33
_atom_site_aniso_U_23
_atom_site_aniso_U_13
_atom_site_aniso_U_12
La1 0.01636(7) 0.01725(6) 0.01080(6) 0.00492(4) -0.00751(4) -0.00332(4)
O1 0.0205(8) 0.0249(8) 0.0167(7) 0.0100(6) -0.0054(6) 0.0003(6)
O2 0.0179(8) 0.0218(7) 0.0221(8) 0.0084(6) -0.0096(6) -0.0033(6)
O3 0.0313(9) 0.0274(8) 0.0115(7) 0.0035(6) -0.0088(6) -0.0131(7)
O4 0.0310(9) 0.0324(9) 0.0128(7) 0.0052(6) -0.0086(7) -0.0177(7)
O5 0.0246(9) 0.0217(8) 0.0168(7) 0.0073(6) -0.0049(6) 0.0055(6)
O6 0.0162(8) 0.0255(8) 0.0152(7) 0.0067(6) -0.0052(6) -0.0009(6)
O7 0.0555(13) 0.0305(9) 0.0310(9) 0.0027(8) -0.0271(9) -0.0154(8)
O8 0.0166(8) 0.0351(9) 0.0236(8) 0.0030(7) -0.0044(7) 0.0005(7)
N1 0.050(3) 0.060(3) 0.032(2) -0.0063(19) -0.0165(19) -0.016(2)
N1* 0.081(4) 0.051(3) 0.043(3) -0.013(3) -0.032(3) 0.001(3)
N2 0.0213(17) 0.0228(15) 0.0302(17) 0.0014(13) -0.0085(14) -0.0016(12)
N2* 0.017(3) 0.027(3) 0.027(3) -0.004(2) -0.007(2) 0.002(2)
C1 0.0188(11) 0.0161(9) 0.0125(9) 0.0012(7) -0.0046(8) -0.0010(8)
C2 0.0196(11) 0.0152(9) 0.0129(9) 0.0011(7) -0.0065(8) -0.0025(8)
C3 0.0205(11) 0.0172(10) 0.0130(9) 0.0004(7) -0.0081(8) -0.0022(8)
C4 0.0197(11) 0.0227(11) 0.0217(11) 0.0045(9) -0.0087(9) -0.0063(8)
C5 0.0276(13) 0.0299(13) 0.0437(15) 0.0125(11) -0.0222(12) -0.0116(10)
C6 0.0279(15) 0.0557(18) 0.0326(14) -0.0130(13) 0.0040(12) -0.0122(13)
C7 0.0332(14) 0.0253(12) 0.0413(15) 0.0146(11) -0.0188(12) -0.0128(10)
C8 0.0176(11) 0.0249(11) 0.0108(9) 0.0027(8) -0.0052(8) -0.0051(8)
C9 0.0187(11) 0.0233(10) 0.0093(9) 0.0027(8) -0.0041(8) -0.0048(8)
C10 0.0220(11) 0.0232(10) 0.0116(9) 0.0038(8) -0.0066(8) -0.0072(8)
C11 0.0239(12) 0.0395(13) 0.0181(11) 0.0106(10) -0.0077(9) -0.0104(10)
C12 0.0268(12) 0.0254(11) 0.0126(9) 0.0045(8) -0.0087(9) -0.0058(9)
C13 0.0437(15) 0.0234(11) 0.0164(10) 0.0021(9) -0.0094(10) -0.0074(10)
C14 0.0180(11) 0.0227(10) 0.0124(9) 0.0026(8) -0.0046(8) -0.0056(8)
C15 0.0199(11) 0.0188(10) 0.0107(9) -0.0003(7) -0.0084(8) 0.0030(8)
C16 0.0186(11) 0.0178(10) 0.0133(9) 0.0009(8) -0.0075(8) 0.0015(8)
C17 0.0180(11) 0.0318(12) 0.0194(11) 0.0071(9) -0.0044(9) 0.0057(9)
C18 0.030(2) 0.085(4) 0.0303(17) 0.005(3) -0.0173(15) 0.017(3)
C19 0.029(2) 0.023(2) 0.065(3) 0.002(2) 0.008(2) 0.0095(16)
C20 0.0149(17) 0.036(2) 0.026(2) 0.0073(16) -0.0022(14) 0.0061(14)
C18* 0.030(2) 0.085(4) 0.0303(17) 0.005(3) -0.0173(15) 0.017(3)
C19* 0.050(6) 0.056(6) 0.061(6) -0.020(5) -0.022(5) 0.019(4)
C20* 0.026(4) 0.065(6) 0.043(5) 0.016(4) -0.017(4) 0.003(4)
C21 0.0157(10) 0.0185(10) 0.0130(9) 0.0007(7) -0.0080(8) -0.0010(8)
C22 0.054(3) 0.037(3) 0.040(3) -0.001(2) -0.022(2) -0.006(2)
C23 0.093(5) 0.047(3) 0.081(5) 0.002(3) -0.039(4) -0.001(3)
C24 0.068(4) 0.069(4) 0.067(4) 0.001(3) -0.031(3) 0.013(3)
C25 0.094(5) 0.087(4) 0.047(3) -0.019(2) -0.037(4) -0.022(4)
C22* 0.037(3) 0.034(3) 0.025(3) -0.001(2) -0.017(2) -0.013(3)
C23* 0.020(4) 0.057(5) 0.027(4) 0.005(4) -0.004(3) -0.013(4)
C24* 0.068(4) 0.069(4) 0.067(4) 0.001(3) -0.031(3) 0.013(3)
C25* 0.094(5) 0.087(4) 0.047(3) -0.019(2) -0.037(4) -0.022(4)
C26 0.0191(15) 0.0208(16) 0.0240(16) -0.0023(12) -0.0069(13) -0.0041(12)
C27 0.028(4) 0.027(3) 0.031(4) -0.002(3) -0.010(3) 0.002(3)
C28 0.017(3) 0.021(2) 0.027(3) 0.0027(18) -0.005(3) 0.002(2)
C29 0.021(3) 0.024(3) 0.031(4) 0.003(3) -0.003(2) 0.0075(18)
C26* 0.0191(15) 0.0208(16) 0.0240(16) -0.0023(12) -0.0069(13) -0.0041(12)
C27* 0.021(6) 0.030(4) 0.034(5) -0.003(4) -0.014(5) 0.005(4)
C28* 0.021(6) 0.030(5) 0.022(5) 0.004(4) -0.008(4) 0.000(4)
C29* 0.020(5) 0.036(7) 0.033(6) -0.001(5) -0.009(4) 0.006(4)

loop_
_atom_type_symbol
_atom_type_description
_atom_type_scat_dispersion_real
_atom_type_scat_dispersion_imag
_atom_type_scat_source
C C 0.0033 0.0016 'International Tables Vol C Tables 4.2.6.8 and 6.1.1.4'
H H 0.0000 0.0000 'International Tables Vol C Tables 4.2.6.8 and 6.1.1.4'
O O 0.0106 0.0060 'International Tables Vol C Tables 4.2.6.8 and 6.1.1.4'
N N 0.0061 0.0033 'International Tables Vol C Tables 4.2.6.8 and 6.1.1.4'
La La -0.2871 2.4523 'International Tables Vol C Tables 4.2.6.8 and 6.1.1.4'

loop_
_geom_angle_atom_site_label_1
_geom_angle_atom_site_label_2
_geom_angle_atom_site_label_3
_geom_angle
_geom_angle_site_symmetry_1
_geom_angle_site_symmetry_3
_geom_angle_publ_flag
O1 La1 O5 76.95(5) . . ?
O1 La1 O8 144.14(5) . . ?
O5 La1 O8 137.37(5) . . ?
O1 La1 O7 94.13(6) . . ?
O5 La1 O7 80.97(6) . . ?
O8 La1 O7 84.22(6) . . ?
O1 La1 O3 93.38(5) . . ?
O5 La1 O3 74.39(5) . . ?
O8 La1 O3 104.85(6) . . ?
O7 La1 O3 151.85(5) . . ?
O1 La1 O4 83.17(6) . 2_665 ?
O5 La1 O4 129.76(5) . 2_665 ?
O8 La1 O4 79.25(6) . 2_665 ?
O7 La1 O4 146.76(5) . 2_665 ?
O3 La1 O4 61.19(5) . 2_665 ?
O1 La1 O6 138.59(5) . 2_666 ?
O5 La1 O6 61.69(5) . 2_666 ?
O8 La1 O6 76.76(5) . 2_666 ?
O7 La1 O6 81.71(5) . 2_666 ?
O3 La1 O6 74.79(5) . 2_666 ?
O4 La1 O6 121.42(5) 2_665 2_666 ?
O1 La1 O2 61.89(5) . 2_675 ?
O5 La1 O2 130.39(5) . 2_675 ?
O8 La1 O2 83.16(5) . 2_675 ?
O7 La1 O2 75.95(5) . 2_675 ?
O3 La1 O2 130.97(5) . 2_675 ?
O4 La1 O2 73.62(5) 2_665 2_675 ?
O6 La1 O2 151.26(5) 2_666 2_675 ?
C1 O1 La1 123.19(13) . . ?
C3 O2 La1 123.05(13) . 2_675 ?
C8 O3 La1 126.62(13) . . ?
C14 O4 La1 125.53(12) . 2_665 ?
C15 O5 La1 123.41(13) . . ?
C21 O6 La1 123.24(13) . 2_666 ?
C22 O7 La1 164.3(3) . . ?
C22* O7 La1 148.1(3) . . ?
C26 O8 La1 145.90(18) . . ?
C26* O8 La1 175.2(3) . . ?
C22 N1 C24 117.8(7) . . ?
C22 N1 C25 124.2(5) . . ?
C24 N1 C25 117.9(8) . . ?
C22* N1* C25* 125.3(7) . . ?
C22* N1* C24* 117.1(7) . . ?
C25* N1* C24* 117.6(8) . . ?
C26 N2 C29 125.3(5) . . ?
C26 N2 C28 121.4(4) . . ?
C29 N2 C28 113.3(5) . . ?
C26* N2* C29* 127.1(8) . . ?
C26* N2* C28* 119.6(7) . . ?
C29* N2* C28* 113.3(9) . . ?
O1 C1 C2 124.67(19) . . ?
O1 C1 C3 112.90(18) . 2_675 ?
C2 C1 C3 122.43(17) . 2_675 ?
C1 C2 C3 114.77(18) . . ?
C1 C2 C4 121.64(17) . . ?
C3 C2 C4 123.14(19) . . ?
O2 C3 C2 125.1(2) . . ?
O2 C3 C1 113.16(17) . 2_675 ?
C2 C3 C1 121.70(19) . 2_675 ?
C6 C4 C5 110.5(2) . . ?
C6 C4 C2 109.26(19) . . ?
C5 C4 C2 112.28(18) . . ?
C6 C4 C7 109.7(2) . . ?
C5 C4 C7 104.73(19) . . ?
C2 C4 C7 110.34(19) . . ?
C4 C5 H5A 109.5 . . ?
C4 C5 H5B 109.5 . . ?
H5A C5 H5B 109.5 . . ?
C4 C5 H5C 109.5 . . ?
H5A C5 H5C 109.5 . . ?
H5B C5 H5C 109.5 . . ?
C4 C6 H6A 109.5 . . ?
C4 C6 H6B 109.5 . . ?
H6A C6 H6B 109.5 . . ?
C4 C6 H6C 109.5 . . ?
H6A C6 H6C 109.5 . . ?
H6B C6 H6C 109.5 . . ?
C4 C7 H7A 109.5 . . ?
C4 C7 H7B 109.5 . . ?
H7A C7 H7B 109.5 . . ?
C4 C7 H7C 109.5 . . ?
H7A C7 H7C 109.5 . . ?
H7B C7 H7C 109.5 . . ?
O3 C8 C9 125.54(18) . . ?
O3 C8 C14 112.56(18) . 2_665 ?
C9 C8 C14 121.90(18) . 2_665 ?
C8 C9 C14 114.87(17) . . ?
C8 C9 C10 125.01(18) . . ?
C14 C9 C10 119.93(18) . . ?
C11 C10 C12 108.11(18) . . ?
C11 C10 C13 109.34(19) . . ?
C12 C10 C13 106.52(18) . . ?
C11 C10 C9 109.71(18) . . ?
C12 C10 C9 113.92(17) . . ?
C13 C10 C9 109.12(17) . . ?
C10 C11 H11A 109.5 . . ?
C10 C11 H11B 109.5 . . ?
H11A C11 H11B 109.5 . . ?
C10 C11 H11C 109.5 . . ?
H11A C11 H11C 109.5 . . ?
H11B C11 H11C 109.5 . . ?
C10 C12 H12A 109.5 . . ?
C10 C12 H12B 109.5 . . ?
H12A C12 H12B 109.5 . . ?
C10 C12 H12C 109.5 . . ?
H12A C12 H12C 109.5 . . ?
H12B C12 H12C 109.5 . . ?
C10 C13 H13A 109.5 . . ?
C10 C13 H13B 109.5 . . ?
H13A C13 H13B 109.5 . . ?
C10 C13 H13C 109.5 . . ?
H13A C13 H13C 109.5 . . ?
H13B C13 H13C 109.5 . . ?
O4 C14 C9 124.54(18) . . ?
O4 C14 C8 112.91(18) . 2_665 ?
C9 C14 C8 122.55(18) . 2_665 ?
O5 C15 C16 124.13(19) . . ?
O5 C15 C21 112.93(17) . 2_666 ?
C16 C15 C21 122.94(17) . 2_666 ?
C15 C16 C21 115.11(18) . . ?
C15 C16 C17 120.67(17) . . ?
C21 C16 C17 124.14(18) . . ?
C20 C17 C18 107.4(3) . . ?
C19* C17 C18* 116.0(7) . . ?
C19* C17 C16 110.1(4) . . ?
C20 C17 C16 116.1(2) . . ?
C18 C17 C16 108.5(2) . . ?
C18* C17 C16 114.5(5) . . ?
C20 C17 C19 105.4(3) . . ?
C18 C17 C19 110.6(3) . . ?
C16 C17 C19 108.9(2) . . ?
C19* C17 C20* 106.9(6) . . ?
C18* C17 C20* 100.9(6) . . ?
C16 C17 C20* 107.4(4) . . ?
C17 C18 H18A 109.5 . . ?
C17 C18 H18B 109.5 . . ?
H18A C18 H18B 109.5 . . ?
C17 C18 H18C 109.5 . . ?
H18A C18 H18C 109.5 . . ?
H18B C18 H18C 109.5 . . ?
C17 C19 H19A 109.5 . . ?
C17 C19 H19B 109.5 . . ?
H19A C19 H19B 109.5 . . ?
C17 C19 H19C 109.5 . . ?
H19A C19 H19C 109.5 . . ?
H19B C19 H19C 109.5 . . ?
C17 C20 H20A 109.5 . . ?
C17 C20 H20B 109.5 . . ?
H20A C20 H20B 109.5 . . ?
C17 C20 H20C 109.5 . . ?
H20A C20 H20C 109.5 . . ?
H20B C20 H20C 109.5 . . ?
C17 C18* H18D 109.5 . . ?
C17 C18* H18E 109.5 . . ?
H18D C18* H18E 109.5 . . ?
C17 C18* H18F 109.5 . . ?
H18D C18* H18F 109.5 . . ?
H18E C18* H18F 109.5 . . ?
C17 C19* H19D 109.5 . . ?
C17 C19* H19E 109.5 . . ?
H19D C19* H19E 109.5 . . ?
C17 C19* H19F 109.5 . . ?
H19D C19* H19F 109.5 . . ?
H19E C19* H19F 109.5 . . ?
C17 C20* H20D 109.5 . . ?
C17 C20* H20E 109.5 . . ?
H20D C20* H20E 109.5 . . ?
C17 C20* H20F 109.5 . . ?
H20D C20* H20F 109.5 . . ?
H20E C20* H20F 109.5 . . ?
O6 C21 C16 125.51(19) . . ?
O6 C21 C15 113.15(17) . 2_666 ?
C16 C21 C15 121.32(17) . 2_666 ?
O7 C22 N1 119.8(4) . . ?
O7 C22 C23 120.6(5) . . ?
N1 C22 C23 119.7(5) . . ?
C22 C23 H23A 109.5 . . ?
C22 C23 H23B 109.5 . . ?
H23A C23 H23B 109.5 . . ?
C22 C23 H23C 109.5 . . ?
H23A C23 H23C 109.5 . . ?
H23B C23 H23C 109.5 . . ?
N1 C24 H24A 109.5 . . ?
N1 C24 H24B 109.5 . . ?
H24A C24 H24B 109.5 . . ?
N1 C24 H24C 109.5 . . ?
H24A C24 H24C 109.5 . . ?
H24B C24 H24C 109.5 . . ?
N1 C25 H25A 109.5 . . ?
N1 C25 H25B 109.5 . . ?
H25A C25 H25B 109.5 . . ?
N1 C25 H25C 109.5 . . ?
H25A C25 H25C 109.5 . . ?
H25B C25 H25C 109.5 . . ?
O7 C22* N1* 122.3(5) . . ?
O7 C22* C23* 121.6(7) . . ?
N1* C22* C23* 116.1(7) . . ?
C22* C23* H23D 109.5 . . ?
C22* C23* H23E 109.5 . . ?
H23D C23* H23E 109.5 . . ?
C22* C23* H23F 109.5 . . ?
H23D C23* H23F 109.5 . . ?
H23E C23* H23F 109.5 . . ?
N1* C24* H24D 109.5 . . ?
N1* C24* H24E 109.5 . . ?
H24D C24* H24E 109.5 . . ?
N1* C24* H24F 109.5 . . ?
H24D C24* H24F 109.5 . . ?
H24E C24* H24F 109.5 . . ?
N1* C25* H25D 109.5 . . ?
N1* C25* H25E 109.5 . . ?
H25D C25* H25E 109.5 . . ?
N1* C25* H25F 109.5 . . ?
H25D C25* H25F 109.5 . . ?
H25E C25* H25F 109.5 . . ?
O8 C26 N2 119.4(3) . . ?
O8 C26 C27 121.2(4) . . ?
N2 C26 C27 119.3(4) . . ?
C26 C27 H27A 109.5 . . ?
C26 C27 H27B 109.5 . . ?
H27A C27 H27B 109.5 . . ?
C26 C27 H27C 109.5 . . ?
H27A C27 H27C 109.5 . . ?
H27B C27 H27C 109.5 . . ?
N2 C28 H28A 109.5 . . ?
N2 C28 H28B 109.5 . . ?
H28A C28 H28B 109.5 . . ?
N2 C28 H28C 109.5 . . ?
H28A C28 H28C 109.5 . . ?
H28B C28 H28C 109.5 . . ?
N2 C29 H29A 109.5 . . ?
N2 C29 H29B 109.5 . . ?
H29A C29 H29B 109.5 . . ?
N2 C29 H29C 109.5 . . ?
H29A C29 H29C 109.5 . . ?
H29B C29 H29C 109.5 . . ?
O8 C26* N2* 119.7(5) . . ?
O8 C26* C27* 120.3(6) . . ?
N2* C26* C27* 119.9(6) . . ?
C26* C27* H27D 109.5 . . ?
C26* C27* H27E 109.5 . . ?
H27D C27* H27E 109.5 . . ?
C26* C27* H27F 109.5 . . ?
H27D C27* H27F 109.5 . . ?
H27E C27* H27F 109.5 . . ?
N2* C28* H28D 109.5 . . ?
N2* C28* H28E 109.5 . . ?
H28D C28* H28E 109.5 . . ?
N2* C28* H28F 109.5 . . ?
H28D C28* H28F 109.5 . . ?
H28E C28* H28F 109.5 . . ?
N2* C29* H29D 109.5 . . ?
N2* C29* H29E 109.5 . . ?
H29D C29* H29E 109.5 . . ?
N2* C29* H29F 109.5 . . ?
H29D C29* H29F 109.5 . . ?
H29E C29* H29F 109.5 . . ?

loop_
_geom_bond_atom_site_label_1
_geom_bond_atom_site_label_2
_geom_bond_distance
_geom_bond_site_symmetry_2
_geom_bond_publ_flag
La1 O1 2.4500(15) . ?
La1 O5 2.4628(15) . ?
La1 O8 2.4836(16) . ?
La1 O7 2.4878(17) . ?
La1 O3 2.4918(15) . ?
La1 O4 2.5022(15) 2_665 ?
La1 O6 2.5147(14) 2_666 ?
La1 O2 2.5252(14) 2_675 ?
O1 C1 1.271(2) . ?
O2 C3 1.259(3) . ?
O3 C8 1.263(3) . ?
O4 C14 1.262(3) . ?
O5 C15 1.266(2) . ?
O6 C21 1.265(2) . ?
O7 C22 1.222(4) . ?
O7 C22* 1.249(4) . ?
O8 C26 1.247(3) . ?
O8 C26* 1.249(4) . ?
N1 C22 1.305(4) . ?
N1 C24 1.463(5) . ?
N1 C25 1.469(4) . ?
N1* C22* 1.320(4) . ?
N1* C25* 1.466(5) . ?
N1* C24* 1.467(5) . ?
N2 C26 1.315(3) . ?
N2 C29 1.460(4) . ?
N2 C28 1.461(4) . ?
N2* C26* 1.317(4) . ?
N2* C29* 1.459(5) . ?
N2* C28* 1.463(5) . ?
C1 C2 1.391(3) . ?
C1 C3 1.552(3) 2_675 ?
C2 C3 1.411(3) . ?
C2 C4 1.541(3) . ?
C4 C6 1.523(3) . ?
C4 C5 1.532(3) . ?
C4 C7 1.541(3) . ?
C5 H5A 0.9800 . ?
C5 H5B 0.9800 . ?
C5 H5C 0.9800 . ?
C6 H6A 0.9800 . ?
C6 H6B 0.9800 . ?
C6 H6C 0.9800 . ?
C7 H7A 0.9800 . ?
C7 H7B 0.9800 . ?
C7 H7C 0.9800 . ?
C8 C9 1.403(3) . ?
C8 C14 1.557(3) 2_665 ?
C9 C14 1.404(3) . ?
C9 C10 1.550(3) . ?
C10 C11 1.525(3) . ?
C10 C12 1.536(3) . ?
C10 C13 1.547(3) . ?
C11 H11A 0.9800 . ?
C11 H11B 0.9800 . ?
C11 H11C 0.9800 . ?
C12 H12A 0.9800 . ?
C12 H12B 0.9800 . ?
C12 H12C 0.9800 . ?
C13 H13A 0.9800 . ?
C13 H13B 0.9800 . ?
C13 H13C 0.9800 . ?
C15 C16 1.394(3) . ?
C15 C21 1.552(3) 2_666 ?
C16 C21 1.407(3) . ?
C16 C17 1.537(3) . ?
C17 C19* 1.514(5) . ?
C17 C20 1.522(3) . ?
C17 C18 1.527(4) . ?
C17 C18* 1.528(5) . ?
C17 C19 1.547(4) . ?
C17 C20* 1.548(5) . ?
C18 H18A 0.9800 . ?
C18 H18B 0.9800 . ?
C18 H18C 0.9800 . ?
C19 H19A 0.9800 . ?
C19 H19B 0.9800 . ?
C19 H19C 0.9800 . ?
C20 H20A 0.9800 . ?
C20 H20B 0.9800 . ?
C20 H20C 0.9800 . ?
C18* H18D 0.9800 . ?
C18* H18E 0.9800 . ?
C18* H18F 0.9800 . ?
C19* H19D 0.9800 . ?
C19* H19E 0.9800 . ?
C19* H19F 0.9800 . ?
C20* H20D 0.9800 . ?
C20* H20E 0.9800 . ?
C20* H20F 0.9800 . ?
C22 C23 1.517(4) . ?
C23 H23A 0.9800 . ?
C23 H23B 0.9800 . ?
C23 H23C 0.9800 . ?
C24 H24A 0.9800 . ?
C24 H24B 0.9800 . ?
C24 H24C 0.9800 . ?
C25 H25A 0.9800 . ?
C25 H25B 0.9800 . ?
C25 H25C 0.9800 . ?
C22* C23* 1.519(5) . ?
C23* H23D 0.9800 . ?
C23* H23E 0.9800 . ?
C23* H23F 0.9800 . ?
C24* H24D 0.9800 . ?
C24* H24E 0.9800 . ?
C24* H24F 0.9800 . ?
C25* H25D 0.9800 . ?
C25* H25E 0.9800 . ?
C25* H25F 0.9800 . ?
C26 C27 1.514(4) . ?
C27 H27A 0.9800 . ?
C27 H27B 0.9800 . ?
C27 H27C 0.9800 . ?
C28 H28A 0.9800 . ?
C28 H28B 0.9800 . ?
C28 H28C 0.9800 . ?
C29 H29A 0.9800 . ?
C29 H29B 0.9800 . ?
C29 H29C 0.9800 . ?
C26* C27* 1.514(5) . ?
C27* H27D 0.9800 . ?
C27* H27E 0.9800 . ?
C27* H27F 0.9800 . ?
C28* H28D 0.9800 . ?
C28* H28E 0.9800 . ?
C28* H28F 0.9800 . ?
C29* H29D 0.9800 . ?
C29* H29E 0.9800 . ?
C29* H29F 0.9800 . ?

loop_
_geom_torsion_atom_site_label_1
_geom_torsion_atom_site_label_2
_geom_torsion_atom_site_label_3
_geom_torsion_atom_site_label_4
_geom_torsion
_geom_torsion_site_symmetry_1
_geom_torsion_site_symmetry_2
_geom_torsion_site_symmetry_3
_geom_torsion_site_symmetry_4
_geom_torsion_publ_flag
La1 O1 C1 C2 152.36(16) . . . . ?
La1 O1 C1 C3 -28.3(2) . . . 2_675 ?
O1 C1 C2 C3 167.5(2) . . . . ?
C3 C1 C2 C3 -11.8(3) 2_675 . . . ?
O1 C1 C2 C4 -5.1(3) . . . . ?
C3 C1 C2 C4 175.65(19) 2_675 . . . ?
La1 O2 C3 C2 174.55(15) 2_675 . . . ?
La1 O2 C3 C1 -3.7(2) 2_675 . . 2_675 ?
C1 C2 C3 O2 -166.4(2) . . . . ?
C4 C2 C3 O2 6.0(3) . . . . ?
C1 C2 C3 C1 11.7(3) . . . 2_675 ?
C4 C2 C3 C1 -175.87(19) . . . 2_675 ?
C1 C2 C4 C6 78.9(3) . . . . ?
C3 C2 C4 C6 -93.0(3) . . . . ?
C1 C2 C4 C5 -158.2(2) . . . . ?
C3 C2 C4 C5 29.9(3) . . . . ?
C1 C2 C4 C7 -41.8(3) . . . . ?
C3 C2 C4 C7 146.4(2) . . . . ?
La1 O3 C8 C9 176.14(16) . . . . ?
La1 O3 C8 C14 -3.3(3) . . . 2_665 ?
O3 C8 C9 C14 171.3(2) . . . . ?
C14 C8 C9 C14 -9.3(3) 2_665 . . . ?
O3 C8 C9 C10 -3.6(4) . . . . ?
C14 C8 C9 C10 175.8(2) 2_665 . . . ?
C8 C9 C10 C11 107.7(3) . . . . ?
C14 C9 C10 C11 -66.9(3) . . . . ?
C8 C9 C10 C12 -13.6(3) . . . . ?
C14 C9 C10 C12 171.7(2) . . . . ?
C8 C9 C10 C13 -132.5(2) . . . . ?
C14 C9 C10 C13 52.8(3) . . . . ?
La1 O4 C14 C9 -167.42(16) 2_665 . . . ?
La1 O4 C14 C8 13.2(3) 2_665 . . 2_665 ?
C8 C9 C14 O4 -169.9(2) . . . . ?
C10 C9 C14 O4 5.3(3) . . . . ?
C8 C9 C14 C8 9.4(3) . . . 2_665 ?
C10 C9 C14 C8 -175.4(2) . . . 2_665 ?
La1 O5 C15 C16 -154.40(16) . . . . ?
La1 O5 C15 C21 26.3(2) . . . 2_666 ?
O5 C15 C16 C21 -170.3(2) . . . . ?
C21 C15 C16 C21 9.0(3) 2_666 . . . ?
O5 C15 C16 C17 6.6(3) . . . . ?
C21 C15 C16 C17 -174.14(18) 2_666 . . . ?
C15 C16 C17 C19* -105.8(5) . . . . ?
C21 C16 C17 C19* 70.8(6) . . . . ?
C15 C16 C17 C20 -179.7(3) . . . . ?
C21 C16 C17 C20 -3.1(4) . . . . ?
C15 C16 C17 C18 59.3(4) . . . . ?
C21 C16 C17 C18 -124.1(3) . . . . ?
C15 C16 C17 C18* 27.0(7) . . . . ?
C21 C16 C17 C18* -156.4(6) . . . . ?
C15 C16 C17 C19 -61.1(3) . . . . ?
C21 C16 C17 C19 115.5(3) . . . . ?
C15 C16 C17 C20* 138.2(5) . . . . ?
C21 C16 C17 C20* -45.3(5) . . . . ?
La1 O6 C21 C16 -171.08(16) 2_666 . . . ?
La1 O6 C21 C15 8.0(2) 2_666 . . 2_666 ?
C15 C16 C21 O6 170.2(2) . . . . ?
C17 C16 C21 O6 -6.6(3) . . . . ?
C15 C16 C21 C15 -8.8(3) . . . 2_666 ?
C17 C16 C21 C15 174.42(19) . . . 2_666 ?
La1 O7 C22 N1 118.1(8) . . . . ?
La1 O7 C22 C23 -63.1(12) . . . . ?
C24 N1 C22 O7 2.7(10) . . . . ?
C25 N1 C22 O7 179.7(6) . . . . ?
C24 N1 C22 C23 -176.1(8) . . . . ?
C25 N1 C22 C23 0.9(9) . . . . ?
La1 O7 C22* N1* -123.2(6) . . . . ?
La1 O7 C22* C23* 57.1(10) . . . . ?
C25* N1* C22* O7 -177.6(8) . . . . ?
C24* N1* C22* O7 5.0(12) . . . . ?
C25* N1* C22* C23* 2.1(13) . . . . ?
C24* N1* C22* C23* -175.4(8) . . . . ?
La1 O8 C26 N2 -179.2(2) . . . . ?
La1 O8 C26 C27 -2.1(9) . . . . ?
C29 N2 C26 O8 176.2(7) . . . . ?
C28 N2 C26 O8 -1.1(7) . . . . ?
C29 N2 C26 C27 -0.9(11) . . . . ?
C28 N2 C26 C27 -178.2(8) . . . . ?
C29* N2* C26* O8 174.3(13) . . . . ?
C28* N2* C26* O8 -4.5(13) . . . . ?
C29* N2* C26* C27* -2.1(17) . . . . ?
C28* N2* C26* C27* 179.0(14) . . . . ?
